data_7007615
loop_
_publ_author_name
'Cheng, Yanxiang'
'Doyle, David J.'
'Hitchcock, Peter B.'
'Lappert, Michael F.'

_publ_section_title
;
 The beta-dialdiminato ligand [{N(C6H3Pri(2)-2,6)C(H)}2CPh]-: the
 conjugate acid and Li, Al, Ga and In derivatives.
;
_journal_issue 37
_journal_name_full 'Dalton transactions (Cambridge, England : 2003)'
_journal_page_first 4449
_journal_page_last 4460
_journal_paper_doi 10.1039/b607782j
_journal_year 2006
_chemical_absolute_configuration ad
_chemical_compound_source 'synthesis as described'
_chemical_formula_moiety 'C41 H61 Cl3 In Li N2 O2'
_chemical_formula_sum 'C41 H61 Cl3 In Li N2 O2'
_chemical_formula_weight 842.03
_chemical_name_systematic
;
?
;
_space_group_IT_number 145
_symmetry_cell_setting trigonal
_symmetry_Int_Tables_number 145
_symmetry_space_group_name_Hall 'P 32'
_symmetry_space_group_name_H-M 'P 32'
_atom_sites_solution_hydrogens geom
_atom_sites_solution_primary direct
_atom_sites_solution_secondary difmap
_audit_conform_dict_location ftp://ftp.iucr.org/pub/cif_core.dic
_audit_conform_dict_name cif_core.dic
_audit_conform_dict_version 2.2
_audit_creation_date 2003-10-27T15:36:20-00:00
_audit_creation_method 'WinGX routine CIF_UPDATE'
_cell_angle_alpha 90
_cell_angle_beta 90
_cell_angle_gamma 120
_cell_formula_units_Z 3
_cell_length_a 17.7096(2)
_cell_length_b 17.7096(2)
_cell_length_c 12.2877(1)
_cell_measurement_reflns_used 36167
_cell_measurement_temperature 173(2)
_cell_measurement_theta_max 25.682
_cell_measurement_theta_min 3.705
_cell_measurement_wavelength 0.71073
_cell_volume 3337.48(6)
_computing_cell_refinement 'HKL Scalepack (Otwinowski & Minor 1997)'
_computing_data_collection 'Collect (Nonius BV, 1997-2000)'
_computing_data_reduction 'HKL Denzo and Scalepack (Otwinowski & Minor 1997)'
_computing_molecular_graphics 'Ortep-3 for Windows (Farrugia, 1997)'
_computing_publication_material 'WinGX publication routines (Farrugia, 1999)'
_computing_structure_refinement 'SHELXL-97 (Sheldrick, 1997)'
_computing_structure_solution 'SHELXS-97 (Sheldrick, 1997)'
_diffrn_ambient_temperature 173(2)
_diffrn_detector 'CCD plate'
_diffrn_measured_fraction_theta_full 0.995
_diffrn_measured_fraction_theta_max 0.995
_diffrn_measurement_device '95mm CCD camera on \k-goniostat'
_diffrn_measurement_device_type KappaCCD
_diffrn_measurement_method 'CCD rotation images, thick slices'
_diffrn_orient_matrix_type 'by Nonius Collect from scalepack cell'
_diffrn_orient_matrix_UB_11 0.58306E-2
_diffrn_orient_matrix_UB_12 -0.197377E-1
_diffrn_orient_matrix_UB_13 -0.741901E-1
_diffrn_orient_matrix_UB_21 -0.642051E-1
_diffrn_orient_matrix_UB_22 -0.418705E-1
_diffrn_orient_matrix_UB_23 -0.16657E-2
_diffrn_orient_matrix_UB_31 -0.97469E-2
_diffrn_orient_matrix_UB_32 0.459192E-1
_diffrn_orient_matrix_UB_33 -0.334083E-1
_diffrn_radiation_monochromator graphite
_diffrn_radiation_probe x-ray
_diffrn_radiation_type MoK\a
_diffrn_radiation_wavelength 0.71073
_diffrn_reflns_av_R_equivalents 0.0405
_diffrn_reflns_av_unetI/netI 0.0247
_diffrn_reflns_limit_h_max 21
_diffrn_reflns_limit_h_min -20
_diffrn_reflns_limit_k_max 21
_diffrn_reflns_limit_k_min -21
_diffrn_reflns_limit_l_max 14
_diffrn_reflns_limit_l_min -14
_diffrn_reflns_number 53222
_diffrn_reflns_theta_full 25.66
_diffrn_reflns_theta_max 25.66
_diffrn_reflns_theta_min 3.89
_diffrn_source 'Enraf Nonius FR590'
_exptl_absorpt_coefficient_mu 0.744
_exptl_absorpt_correction_T_max 0.7933
_exptl_absorpt_correction_T_min 0.7385
_exptl_absorpt_correction_type multi-scan
_exptl_absorpt_process_details
;
[c.f. r.h. blessing, acta cryst. (1995), a51, 33-38]
;
_exptl_crystal_colour yellow
_exptl_crystal_density_diffrn 1.257
_exptl_crystal_density_method 'not measured'
_exptl_crystal_description prism
_exptl_crystal_F_000 1320
_exptl_crystal_size_max 0.3
_exptl_crystal_size_mid 0.2
_exptl_crystal_size_min 0.2
_refine_diff_density_max 0.497
_refine_diff_density_min -0.419
_refine_diff_density_rms 0.045
_refine_ls_abs_structure_details 'Flack H D (1983), Acta Cryst. A39, 876-881'
_refine_ls_abs_structure_Flack -0.019(13)
_refine_ls_extinction_method none
_refine_ls_goodness_of_fit_ref 1.029
_refine_ls_hydrogen_treatment riding
_refine_ls_matrix_type full
_refine_ls_number_parameters 451
_refine_ls_number_reflns 8192
_refine_ls_number_restraints 1
_refine_ls_restrained_S_all 1.029
_refine_ls_R_factor_all 0.0262
_refine_ls_R_factor_gt 0.0241
_refine_ls_shift/su_max 0.001
_refine_ls_shift/su_mean 0
_refine_ls_structure_factor_coef Fsqd
_refine_ls_weighting_details 'calc w=1/[\s^2^(Fo^2^)+(0.0273P)^2^+1.2303P] where P=(Fo^2^+2Fc^2^)/3'
_refine_ls_weighting_scheme calc
_refine_ls_wR_factor_gt 0.0548
_refine_ls_wR_factor_ref 0.0559
_reflns_number_gt 7941
_reflns_number_total 8192
_reflns_threshold_expression >2sigma(I)
_cod_data_source_file b607782j.txt
_cod_data_source_block (6)-oct2103
_cod_original_sg_symbol_H-M P3(2)
_cod_database_code 7007615

loop_
_symmetry_equiv_pos_as_xyz
'x, y, z'
'-y, x-y, z+2/3'
'-x+y, -x, z+1/3'

loop_
_atom_site_label
_atom_site_type_symbol
_atom_site_fract_x
_atom_site_fract_y
_atom_site_fract_z
_atom_site_U_iso_or_equiv
_atom_site_adp_type
_atom_site_occupancy
_atom_site_symmetry_multiplicity
_atom_site_calc_flag
_atom_site_refinement_flags
_atom_site_disorder_assembly
_atom_site_disorder_group
In In 0.337452(12) 0.989632(11) 0.689169(19) 0.02676(5) Uani 1 1 d . . .
Li Li 0.4233(3) 1.1058(3) 0.4536(4) 0.0420(12) Uani 1 1 d . . .
Cl1 Cl 0.29566(5) 0.97120(5) 0.49692(5) 0.0492(2) Uani 1 1 d . . .
Cl2 Cl 0.43724(5) 0.93740(6) 0.70585(7) 0.0570(2) Uani 1 1 d . . .
Cl3 Cl 0.44006(6) 1.14490(5) 0.63938(6) 0.0569(2) Uani 1 1 d . . .
O1 O 0.38795(13) 1.17824(13) 0.37738(16) 0.0435(5) Uani 1 1 d . . .
O2 O 0.51357(19) 1.09165(19) 0.3852(3) 0.0889(9) Uani 1 1 d . . .
N1 N 0.32110(14) 1.03386(14) 0.84902(16) 0.0298(5) Uani 1 1 d . . .
N2 N 0.21418(14) 0.86945(14) 0.73155(16) 0.0282(5) Uani 1 1 d . . .
C1 C 0.28813(17) 0.97763(18) 0.9311(2) 0.0328(6) Uani 1 1 d . . .
H1 H 0.3018 1.0027 1.0018 0.039 Uiso 1 1 calc R . .
C2 C 0.23646(18) 0.88733(18) 0.9281(2) 0.0316(6) Uani 1 1 d . . .
C3 C 0.19771(16) 0.84039(16) 0.8321(2) 0.0299(5) Uani 1 1 d . . .
H3 H 0.1547 0.7808 0.8411 0.036 Uiso 1 1 calc R . .
C4 C 0.21417(17) 0.83759(19) 1.0332(2) 0.0398(6) Uani 1 1 d . . .
C5 C 0.2117(2) 0.7583(2) 1.0390(3) 0.0544(8) Uani 1 1 d . . .
H5 H 0.2235 0.7351 0.9756 0.065 Uiso 1 1 calc R . .
C6 C 0.1921(3) 0.7119(3) 1.1366(3) 0.0715(11) Uani 1 1 d . . .
H6 H 0.1892 0.6569 1.1387 0.086 Uiso 1 1 calc R . .
C7 C 0.1773(2) 0.7448(3) 1.2285(3) 0.0740(12) Uani 1 1 d . . .
H7 H 0.165 0.7131 1.2948 0.089 Uiso 1 1 calc R . .
C8 C 0.1800(2) 0.8246(3) 1.2262(3) 0.0685(11) Uani 1 1 d . . .
H8 H 0.1706 0.848 1.291 0.082 Uiso 1 1 calc R . .
C9 C 0.19678(19) 0.8705(2) 1.1279(2) 0.0519(8) Uani 1 1 d . . .
H9 H 0.1963 0.9239 1.1254 0.062 Uiso 1 1 calc R . .
C10 C 0.36379(16) 1.12395(17) 0.8813(2) 0.0326(6) Uani 1 1 d . . .
C11 C 0.44859(18) 1.16326(19) 0.9242(2) 0.0415(7) Uani 1 1 d . . .
C12 C 0.4855(2) 1.2502(2) 0.9583(3) 0.0530(8) Uani 1 1 d . . .
H12 H 0.5427 1.2786 0.9877 0.064 Uiso 1 1 calc R . .
C13 C 0.4423(2) 1.2953(2) 0.9507(3) 0.0539(8) Uani 1 1 d . . .
H13 H 0.4689 1.3538 0.9759 0.065 Uiso 1 1 calc R . .
C14 C 0.3590(2) 1.2559(2) 0.9060(2) 0.0492(7) Uani 1 1 d . . .
H14 H 0.3297 1.2882 0.8992 0.059 Uiso 1 1 calc R . .
C15 C 0.31818(18) 1.16955(18) 0.8710(2) 0.0379(6) Uani 1 1 d . . .
C16 C 0.4986(2) 1.1144(2) 0.9321(3) 0.0511(8) Uani 1 1 d . . .
H16 H 0.4629 1.0566 0.8958 0.061 Uiso 1 1 calc R . .
C17 C 0.5856(2) 1.1620(3) 0.8740(3) 0.0637(10) Uani 1 1 d . . .
H17A H 0.6156 1.1284 0.8806 0.096 Uiso 1 1 calc R . .
H17B H 0.6214 1.2196 0.9068 0.096 Uiso 1 1 calc R . .
H17C H 0.576 1.1687 0.7969 0.096 Uiso 1 1 calc R . .
C18 C 0.5104(3) 1.0976(4) 1.0501(4) 0.0971(17) Uani 1 1 d . . .
H18A H 0.5422 1.0655 1.0537 0.146 Uiso 1 1 calc R . .
H18B H 0.4532 1.0631 1.0845 0.146 Uiso 1 1 calc R . .
H18C H 0.5436 1.1533 1.0884 0.146 Uiso 1 1 calc R . .
C19 C 0.2265(2) 1.1269(2) 0.8241(2) 0.0463(7) Uani 1 1 d . . .
H19 H 0.2113 1.0678 0.7969 0.056 Uiso 1 1 calc R . .
C20 C 0.1606(2) 1.1152(3) 0.9128(3) 0.0679(10) Uani 1 1 d . . .
H20A H 0.1018 1.0871 0.8816 0.102 Uiso 1 1 calc R . .
H20B H 0.1752 1.1723 0.9423 0.102 Uiso 1 1 calc R . .
H20C H 0.1627 1.0787 0.9713 0.102 Uiso 1 1 calc R . .
C21 C 0.2209(3) 1.1784(3) 0.7288(3) 0.0784(12) Uani 1 1 d . . .
H21A H 0.1611 1.149 0.7005 0.118 Uiso 1 1 calc R . .
H21B H 0.261 1.1821 0.6714 0.118 Uiso 1 1 calc R . .
H21C H 0.2368 1.2372 0.7531 0.118 Uiso 1 1 calc R . .
C22 C 0.15647(16) 0.81107(16) 0.64998(18) 0.0293(5) Uani 1 1 d . . .
C23 C 0.15916(18) 0.73528(17) 0.6235(2) 0.0372(6) Uani 1 1 d . . .
C24 C 0.0995(2) 0.67956(19) 0.5456(2) 0.0490(7) Uani 1 1 d . . .
H24 H 0.0985 0.6269 0.5275 0.059 Uiso 1 1 calc R . .
C25 C 0.0428(2) 0.6990(2) 0.4952(2) 0.0509(8) Uani 1 1 d . . .
H25 H 0.003 0.6599 0.4427 0.061 Uiso 1 1 calc R . .
C26 C 0.04260(19) 0.7753(2) 0.5198(2) 0.0444(7) Uani 1 1 d . . .
H26 H 0.0033 0.7885 0.4832 0.053 Uiso 1 1 calc R . .
C27 C 0.09935(17) 0.83281(17) 0.5976(2) 0.0340(6) Uani 1 1 d . . .
C28 C 0.2235(2) 0.7125(2) 0.6726(3) 0.0508(7) Uani 1 1 d . . .
H28 H 0.2621 0.7604 0.7236 0.061 Uiso 1 1 calc R . .
C29 C 0.2814(3) 0.7060(3) 0.5840(4) 0.0827(12) Uani 1 1 d . . .
H29A H 0.3229 0.6917 0.6176 0.124 Uiso 1 1 calc R . .
H29B H 0.3135 0.762 0.5459 0.124 Uiso 1 1 calc R . .
H29C H 0.2448 0.6603 0.5319 0.124 Uiso 1 1 calc R . .
C30 C 0.1762(3) 0.6277(2) 0.7384(4) 0.0755(11) Uani 1 1 d . . .
H30A H 0.2191 0.6143 0.7697 0.113 Uiso 1 1 calc R . .
H30B H 0.1367 0.5799 0.6905 0.113 Uiso 1 1 calc R . .
H30C H 0.1427 0.6346 0.797 0.113 Uiso 1 1 calc R . .
C31 C 0.09964(19) 0.91620(19) 0.6264(2) 0.0432(7) Uani 1 1 d . . .
H31 H 0.161 0.9601 0.6463 0.052 Uiso 1 1 calc R . .
C32 C 0.0435(3) 0.9047(3) 0.7264(4) 0.0722(11) Uani 1 1 d . . .
H32A H 0.0454 0.9599 0.7424 0.108 Uiso 1 1 calc R . .
H32B H 0.066 0.8877 0.7889 0.108 Uiso 1 1 calc R . .
H32C H -0.0169 0.8594 0.7119 0.108 Uiso 1 1 calc R . .
C33 C 0.0743(3) 0.9546(3) 0.5300(4) 0.0870(14) Uani 1 1 d . . .
H33A H 0.0757 1.0083 0.5531 0.13 Uiso 1 1 calc R . .
H33B H 0.0153 0.9122 0.5053 0.13 Uiso 1 1 calc R . .
H33C H 0.1156 0.9677 0.4701 0.13 Uiso 1 1 calc R . .
C34 C 0.3890(2) 1.1883(2) 0.2612(2) 0.0549(8) Uani 1 1 d . . .
H34A H 0.4464 1.2009 0.2327 0.066 Uiso 1 1 calc R . .
H34B H 0.3814 1.2387 0.2437 0.066 Uiso 1 1 calc R . .
C35 C 0.3194(3) 1.1094(3) 0.2063(4) 0.0754(11) Uani 1 1 d . . .
H35A H 0.3228 1.1192 0.1276 0.113 Uiso 1 1 calc R . .
H35B H 0.2623 1.0974 0.233 0.113 Uiso 1 1 calc R . .
H35C H 0.3272 1.0595 0.2223 0.113 Uiso 1 1 calc R . .
C36 C 0.3238(3) 1.1915(3) 0.4288(3) 0.0680(10) Uani 1 1 d . . .
H36A H 0.3034 1.1555 0.4956 0.082 Uiso 1 1 calc R . .
H36B H 0.2732 1.1718 0.3794 0.082 Uiso 1 1 calc R . .
C37 C 0.3580(3) 1.2860(3) 0.4584(3) 0.0740(11) Uani 1 1 d . . .
H37A H 0.3117 1.2921 0.4936 0.111 Uiso 1 1 calc R . .
H37B H 0.3771 1.3218 0.3922 0.111 Uiso 1 1 calc R . .
H37C H 0.4074 1.3055 0.5084 0.111 Uiso 1 1 calc R . .
C38 C 0.5999(3) 1.1597(4) 0.3646(4) 0.0835(14) Uani 1 1 d . . .
H38A H 0.6125 1.1615 0.2858 0.1 Uiso 1 1 calc R . .
H38B H 0.6415 1.1478 0.4044 0.1 Uiso 1 1 calc R . .
C39 C 0.6116(3) 1.2427(3) 0.3981(5) 0.0985(17) Uani 1 1 d . . .
H39A H 0.6718 1.2884 0.3835 0.148 Uiso 1 1 calc R . .
H39B H 0.5996 1.2411 0.4762 0.148 Uiso 1 1 calc R . .
H39C H 0.5714 1.2551 0.3575 0.148 Uiso 1 1 calc R . .
C40 C 0.5059(5) 1.0035(5) 0.3841(9) 0.157(3) Uani 1 1 d . . .
H40A H 0.5628 1.0091 0.3653 0.188 Uiso 1 1 calc R . .
H40B H 0.4884 0.9764 0.457 0.188 Uiso 1 1 calc R . .
C41 C 0.4449(8) 0.9530(7) 0.3090(6) 0.181(4) Uani 1 1 d . . .
H41A H 0.4386 0.8948 0.3082 0.272 Uiso 1 1 calc R . .
H41B H 0.4632 0.9797 0.2369 0.272 Uiso 1 1 calc R . .
H41C H 0.3888 0.9482 0.3279 0.272 Uiso 1 1 calc R . .

loop_
_atom_site_aniso_label
_atom_site_aniso_U_11
_atom_site_aniso_U_22
_atom_site_aniso_U_33
_atom_site_aniso_U_23
_atom_site_aniso_U_13
_atom_site_aniso_U_12
In 0.02704(9) 0.03204(13) 0.02156(7) 0.00205(9) 0.00172(6) 0.01504(9)
Li 0.047(3) 0.048(3) 0.033(2) 0.013(2) 0.013(2) 0.025(3)
Cl1 0.0545(5) 0.0459(4) 0.0217(3) 0.0017(3) -0.0015(3) 0.0060(4)
Cl2 0.0501(4) 0.0816(6) 0.0614(5) 0.0132(4) 0.0056(4) 0.0495(4)
Cl3 0.0662(5) 0.0375(4) 0.0308(3) 0.0016(3) 0.0002(3) -0.0013(4)
O1 0.0437(11) 0.0507(12) 0.0389(11) 0.0104(9) 0.0047(9) 0.0258(10)
O2 0.083(2) 0.0764(18) 0.123(2) 0.0208(17) 0.0506(18) 0.0512(17)
N1 0.0297(11) 0.0336(12) 0.0255(11) -0.0004(9) -0.0004(9) 0.0154(10)
N2 0.0282(11) 0.0336(12) 0.0228(11) 0.0015(9) 0.0004(8) 0.0156(10)
C1 0.0303(13) 0.0445(16) 0.0224(13) -0.0017(11) -0.0002(10) 0.0178(12)
C2 0.0297(14) 0.0395(15) 0.0246(13) 0.0049(11) 0.0015(10) 0.0164(12)
C3 0.0274(12) 0.0303(13) 0.0332(14) 0.0066(10) 0.0038(10) 0.0153(11)
C4 0.0285(13) 0.0534(17) 0.0262(13) 0.0108(12) 0.0013(10) 0.0121(12)
C5 0.0531(19) 0.061(2) 0.0481(18) 0.0192(15) 0.0023(14) 0.0274(16)
C6 0.072(2) 0.081(3) 0.062(2) 0.038(2) 0.0091(19) 0.039(2)
C7 0.062(2) 0.100(3) 0.049(2) 0.038(2) 0.0045(17) 0.032(2)
C8 0.0499(19) 0.103(3) 0.0277(16) 0.0119(17) 0.0049(14) 0.019(2)
C9 0.0432(17) 0.069(2) 0.0273(15) 0.0047(13) 0.0027(12) 0.0163(15)
C10 0.0336(13) 0.0336(14) 0.0240(12) -0.0039(10) 0.0030(10) 0.0117(11)
C11 0.0369(15) 0.0449(16) 0.0331(14) -0.0078(12) -0.0010(11) 0.0133(13)
C12 0.0403(16) 0.0541(19) 0.0478(18) -0.0153(15) -0.0022(13) 0.0110(15)
C13 0.0561(19) 0.0388(16) 0.0505(18) -0.0148(14) 0.0057(15) 0.0115(15)
C14 0.060(2) 0.0429(17) 0.0439(17) -0.0077(13) 0.0069(14) 0.0252(15)
C15 0.0415(15) 0.0417(15) 0.0306(14) -0.0073(11) 0.0029(11) 0.0207(13)
C16 0.0357(16) 0.060(2) 0.0538(19) -0.0067(15) -0.0065(13) 0.0207(15)
C17 0.0438(18) 0.086(3) 0.060(2) -0.0102(18) -0.0032(16) 0.0315(19)
C18 0.083(3) 0.160(5) 0.072(3) 0.039(3) 0.011(2) 0.078(3)
C19 0.0516(17) 0.0542(18) 0.0460(16) -0.0157(14) -0.0049(14) 0.0360(15)
C20 0.0438(19) 0.086(3) 0.070(2) -0.019(2) 0.0021(16) 0.0294(19)
C21 0.092(3) 0.109(3) 0.059(2) -0.004(2) -0.014(2) 0.069(3)
C22 0.0286(13) 0.0325(13) 0.0233(12) -0.0006(9) 0.0029(9) 0.0127(11)
C23 0.0401(15) 0.0322(14) 0.0372(15) 0.0018(11) 0.0090(12) 0.0166(12)
C24 0.0550(18) 0.0366(16) 0.0427(16) -0.0101(13) 0.0068(14) 0.0133(14)
C25 0.0472(18) 0.0488(18) 0.0333(15) -0.0095(13) -0.0021(13) 0.0064(14)
C26 0.0388(16) 0.0516(18) 0.0321(15) 0.0024(12) -0.0055(12) 0.0144(14)
C27 0.0331(13) 0.0397(14) 0.0277(13) 0.0014(11) -0.0001(10) 0.0170(12)
C28 0.0537(18) 0.0420(16) 0.066(2) -0.0025(14) 0.0049(15) 0.0306(15)
C29 0.073(3) 0.089(3) 0.108(3) -0.006(2) 0.022(2) 0.056(2)
C30 0.085(3) 0.052(2) 0.100(3) 0.014(2) -0.001(2) 0.043(2)
C31 0.0407(16) 0.0466(17) 0.0487(17) -0.0031(13) -0.0089(13) 0.0268(14)
C32 0.055(2) 0.065(2) 0.099(3) -0.017(2) 0.017(2) 0.0315(19)
C33 0.116(4) 0.085(3) 0.091(3) -0.011(2) -0.048(3) 0.073(3)
C34 0.061(2) 0.059(2) 0.0380(17) 0.0108(14) -0.0030(14) 0.0257(17)
C35 0.075(3) 0.072(2) 0.080(3) -0.023(2) -0.016(2) 0.036(2)
C36 0.067(2) 0.073(2) 0.071(2) -0.0002(19) 0.0071(19) 0.040(2)
C37 0.091(3) 0.062(2) 0.070(2) -0.0072(19) 0.000(2) 0.039(2)
C38 0.051(2) 0.132(4) 0.068(3) 0.019(3) 0.0085(18) 0.047(3)
C39 0.051(2) 0.084(3) 0.146(5) 0.050(3) -0.005(3) 0.023(2)
C40 0.132(6) 0.128(6) 0.231(9) -0.040(6) 0.022(6) 0.080(5)
C41 0.317(13) 0.191(9) 0.096(5) -0.027(5) 0.001(6) 0.172(10)

loop_
_atom_type_symbol
_atom_type_description
_atom_type_scat_dispersion_real
_atom_type_scat_dispersion_imag
_atom_type_scat_source
C C 0.0033 0.0016 'International Tables Vol C Tables 4.2.6.8 and 6.1.1.4'
H H 0 0 'International Tables Vol C Tables 4.2.6.8 and 6.1.1.4'
Cl Cl 0.1484 0.1585 'International Tables Vol C Tables 4.2.6.8 and 6.1.1.4'
In In -0.7276 1.31 'International Tables Vol C Tables 4.2.6.8 and 6.1.1.4'
N N 0.0061 0.0033 'International Tables Vol C Tables 4.2.6.8 and 6.1.1.4'
O O 0.0106 0.006 'International Tables Vol C Tables 4.2.6.8 and 6.1.1.4'
Li Li -0.0003 0.0001 'International Tables Vol C Tables 4.2.6.8 and 6.1.1.4'

loop_
_geom_angle_atom_site_label_1
_geom_angle_atom_site_label_2
_geom_angle_atom_site_label_3
_geom_angle
_geom_angle_site_symmetry_1
_geom_angle_site_symmetry_3
_geom_angle_publ_flag
N1 In N2 83.67(8) . . ?
N1 In Cl2 108.61(6) . . ?
N2 In Cl2 99.95(6) . . ?
N1 In Cl1 146.01(6) . . ?
N2 In Cl1 90.67(5) . . ?
Cl2 In Cl1 105.38(3) . . ?
N1 In Cl3 88.82(6) . . ?
N2 In Cl3 159.86(6) . . ?
Cl2 In Cl3 100.15(3) . . ?
Cl1 In Cl3 85.15(3) . . ?
O1 Li O2 116.1(3) . . ?
O1 Li Cl3 108.1(2) . . ?
O2 Li Cl3 117.9(3) . . ?
O1 Li Cl1 108.2(2) . . ?
O2 Li Cl1 113.6(2) . . ?
Cl3 Li Cl1 89.69(16) . . ?
C36 O1 C34 112.6(3) . . ?
C36 O1 Li 116.5(2) . . ?
C34 O1 Li 125.2(2) . . ?
C38 O2 C40 112.4(4) . . ?
C38 O2 Li 125.3(3) . . ?
C40 O2 Li 119.3(4) . . ?
C1 N1 C10 114.3(2) . . ?
C1 N1 In 120.02(18) . . ?
C10 N1 In 123.70(15) . . ?
C3 N2 C22 115.8(2) . . ?
C3 N2 In 121.05(17) . . ?
C22 N2 In 122.12(15) . . ?
N1 C1 C2 129.1(2) . . ?
C1 C2 C3 123.2(2) . . ?
C1 C2 C4 118.7(2) . . ?
C3 C2 C4 117.8(2) . . ?
N2 C3 C2 127.5(2) . . ?
C5 C4 C9 118.4(3) . . ?
C5 C4 C2 120.3(3) . . ?
C9 C4 C2 121.2(3) . . ?
C4 C5 C6 120.9(3) . . ?
C7 C6 C5 120.5(4) . . ?
C6 C7 C8 120.3(3) . . ?
C7 C8 C9 119.8(3) . . ?
C4 C9 C8 120.1(4) . . ?
C11 C10 C15 121.9(2) . . ?
C11 C10 N1 119.5(2) . . ?
C15 C10 N1 118.6(2) . . ?
C12 C11 C10 116.9(3) . . ?
C12 C11 C16 121.5(3) . . ?
C10 C11 C16 121.7(3) . . ?
C13 C12 C11 122.4(3) . . ?
C12 C13 C14 120.0(3) . . ?
C13 C14 C15 120.8(3) . . ?
C14 C15 C10 118.1(3) . . ?
C14 C15 C19 120.1(3) . . ?
C10 C15 C19 121.8(2) . . ?
C17 C16 C18 111.0(3) . . ?
C17 C16 C11 111.9(3) . . ?
C18 C16 C11 110.6(3) . . ?
C21 C19 C15 111.6(3) . . ?
C21 C19 C20 110.8(3) . . ?
C15 C19 C20 110.4(2) . . ?
C23 C22 C27 121.9(2) . . ?
C23 C22 N2 119.8(2) . . ?
C27 C22 N2 118.3(2) . . ?
C24 C23 C22 117.2(3) . . ?
C24 C23 C28 119.2(3) . . ?
C22 C23 C28 123.6(2) . . ?
C25 C24 C23 121.6(3) . . ?
C24 C25 C26 120.5(3) . . ?
C25 C26 C27 120.7(3) . . ?
C26 C27 C22 118.0(3) . . ?
C26 C27 C31 121.5(3) . . ?
C22 C27 C31 120.5(2) . . ?
C23 C28 C30 110.9(3) . . ?
C23 C28 C29 110.9(3) . . ?
C30 C28 C29 111.0(3) . . ?
C27 C31 C32 111.9(3) . . ?
C27 C31 C33 113.0(3) . . ?
C32 C31 C33 111.3(3) . . ?
O1 C34 C35 112.4(3) . . ?
O1 C36 C37 112.3(3) . . ?
O2 C38 C39 111.1(4) . . ?
C41 C40 O2 108.6(8) . . ?

loop_
_geom_bond_atom_site_label_1
_geom_bond_atom_site_label_2
_geom_bond_distance
_geom_bond_site_symmetry_2
_geom_bond_publ_flag
In N1 2.187(2) . ?
In N2 2.218(2) . ?
In Cl2 2.3782(7) . ?
In Cl1 2.4481(7) . ?
In Cl3 2.4982(8) . ?
Li O1 1.928(5) . ?
Li O2 1.931(5) . ?
Li Cl3 2.361(5) . ?
Li Cl1 2.385(5) . ?
O1 C36 1.418(4) . ?
O1 C34 1.438(4) . ?
O2 C38 1.418(5) . ?
O2 C40 1.498(7) . ?
N1 C1 1.330(3) . ?
N1 C10 1.438(3) . ?
N2 C3 1.314(3) . ?
N2 C22 1.436(3) . ?
C1 C2 1.390(4) . ?
C2 C3 1.408(4) . ?
C2 C4 1.501(3) . ?
C4 C5 1.385(5) . ?
C4 C9 1.403(4) . ?
C5 C6 1.396(4) . ?
C6 C7 1.355(6) . ?
C7 C8 1.390(6) . ?
C8 C9 1.403(4) . ?
C10 C11 1.404(4) . ?
C10 C15 1.405(4) . ?
C11 C12 1.403(4) . ?
C11 C16 1.518(4) . ?
C12 C13 1.357(5) . ?
C13 C14 1.390(5) . ?
C14 C15 1.393(4) . ?
C15 C19 1.520(4) . ?
C16 C17 1.515(5) . ?
C16 C18 1.516(5) . ?
C19 C21 1.517(5) . ?
C19 C20 1.533(4) . ?
C22 C23 1.405(4) . ?
C22 C27 1.406(4) . ?
C23 C24 1.402(4) . ?
C23 C28 1.512(4) . ?
C24 C25 1.362(5) . ?
C25 C26 1.387(5) . ?
C26 C27 1.391(4) . ?
C27 C31 1.516(4) . ?
C28 C30 1.533(5) . ?
C28 C29 1.539(5) . ?
C31 C32 1.529(5) . ?
C31 C33 1.540(4) . ?
C34 C35 1.484(5) . ?
C36 C37 1.513(5) . ?
C38 C39 1.438(7) . ?
C40 C41 1.361(10) . ?
